data_4112397
loop_
_publ_author_name
'M. David Curtis'
'Jie Cao'
'Jeff W. Kampf'

_publ_section_title
;
 Solid-State Packing of Conjugated Oligomers: From \p-Stacks to the
 Herringbone Structure
;
_journal_name_full 'Journal of the American Chemical Society'
_journal_page_first 4318
_journal_page_last 4328
_journal_paper_doi 10.1021/ja0397916
_journal_volume 126
_journal_year 2004
_chemical_formula_sum 'C32 H38 N4 S4'
_chemical_formula_weight 606.90
_chemical_name_systematic
; 
 ? 
;
_space_group_IT_number 14
_symmetry_cell_setting monoclinic
_symmetry_space_group_name_Hall '-P 2yn'
_symmetry_space_group_name_H-M 'P 1 21/n 1'
_atom_sites_solution_hydrogens difmap
_atom_sites_solution_primary direct
_atom_sites_solution_secondary difmap
_audit_creation_method SHELXL
_cell_angle_alpha 90.00
_cell_angle_beta 100.926(2)
_cell_angle_gamma 90.00
_cell_formula_units_Z 2
_cell_length_a 13.7879(11)
_cell_length_b 5.1900(4)
_cell_length_c 22.585(2)
_cell_measurement_reflns_used 1842
_cell_measurement_temperature 158(2)
_cell_volume 1586.9(2)
_computing_cell_refinement 'Siemens SMART, v.4.05'
_computing_data_collection 'Siemens SMART, v.4.05'
_computing_data_reduction 'Siemens SAINT'
_computing_molecular_graphics 'Siemens SHELXTL'
_computing_publication_material 'Siemens SHELXTL'
_computing_structure_refinement 'Siemens SHELXTL'
_computing_structure_solution 'Siemens SHELXTL'
_diffrn_ambient_temperature 158(2)
_diffrn_measurement_device 'Siemens P4'
_diffrn_measurement_method '\w scans'
_diffrn_radiation_monochromator graphite
_diffrn_radiation_source 'fine-focus sealed tube'
_diffrn_radiation_type MoK\a
_diffrn_radiation_wavelength 0.71073
_diffrn_reflns_av_R_equivalents 0.1026
_diffrn_reflns_av_sigmaI/netI 0.1165
_diffrn_reflns_limit_h_max 15
_diffrn_reflns_limit_h_min -14
_diffrn_reflns_limit_k_max 5
_diffrn_reflns_limit_k_min -5
_diffrn_reflns_limit_l_max 25
_diffrn_reflns_limit_l_min -14
_diffrn_reflns_number 7186
_diffrn_reflns_theta_max 23.27
_diffrn_reflns_theta_min 1.61
_diffrn_standards_decay_% 0.00
_exptl_absorpt_coefficient_mu 0.327
_exptl_absorpt_correction_type none
_exptl_crystal_colour yellow
_exptl_crystal_density_diffrn 1.270
_exptl_crystal_description 'flat needle'
_exptl_crystal_F_000 644
_exptl_crystal_size_max 0.40
_exptl_crystal_size_mid 0.06
_exptl_crystal_size_min 0.01
_refine_diff_density_max 0.268
_refine_diff_density_min -0.260
_refine_diff_density_rms 0.064
_refine_ls_extinction_method none
_refine_ls_goodness_of_fit_all 1.008
_refine_ls_goodness_of_fit_obs 1.163
_refine_ls_hydrogen_treatment isotropic
_refine_ls_matrix_type full
_refine_ls_number_parameters 259
_refine_ls_number_reflns 2252
_refine_ls_number_restraints 0
_refine_ls_restrained_S_all 1.021
_refine_ls_restrained_S_obs 1.163
_refine_ls_R_factor_all 0.1252
_refine_ls_R_factor_obs 0.0588
_refine_ls_shift/esd_max -0.001
_refine_ls_shift/esd_mean 0.000
_refine_ls_structure_factor_coef Fsqd
_refine_ls_weighting_details 'w=1/[\s^2^(Fo^2^)+(0.0330P)^2^+0.0000P] where P=(Fo^2^+2Fc^2^)/3'
_refine_ls_weighting_scheme calc
_refine_ls_wR_factor_all 0.1134
_refine_ls_wR_factor_obs 0.0939
_reflns_number_observed 1322
_reflns_number_total 2287
_reflns_observed_criterion >2sigma(I)
_cod_data_source_file ja0397916si20031125_105942.cif
_cod_data_source_block mdc1
_cod_depositor_comments
;
The following automatic conversions were performed:

'_refine_ls_weighting_scheme' value 'calc
w=1/[\s^2^(Fo^2^)+(0.0330P)^2^+0.0000P] where P=(Fo^2^+2Fc^2^)/3' was
changed to 'calc'. New tag '_refine_ls_weighting_details' was
created. The value of the new tag was set to
'w=1/[\s^2^(Fo^2^)+(0.0330P)^2^+0.0000P] where P=(Fo^2^+2Fc^2^)/3'.

Automatic conversion script
Id: cif_fix_values 3143 2015-03-26 13:38:13Z robertas 
;
_cod_original_cell_volume 1586.8(2)
_cod_database_code 4112397

loop_
_symmetry_equiv_pos_as_xyz
'x, y, z'
'-x+1/2, y+1/2, -z+1/2'
'-x, -y, -z'
'x-1/2, -y-1/2, z-1/2'

loop_
_atom_site_aniso_label
_atom_site_aniso_U_11
_atom_site_aniso_U_22
_atom_site_aniso_U_33
_atom_site_aniso_U_23
_atom_site_aniso_U_13
_atom_site_aniso_U_12
S1 0.0346(8) 0.0287(7) 0.0356(8) -0.0059(6) 0.0070(6) 0.0037(6)
S2 0.0321(8) 0.0348(8) 0.0383(8) -0.0098(6) 0.0060(6) 0.0021(6)
N1 0.034(3) 0.021(2) 0.028(3) -0.006(2) 0.006(2) -0.001(2)
N2 0.036(3) 0.021(2) 0.031(3) -0.005(2) 0.008(2) -0.001(2)
C1 0.033(3) 0.024(3) 0.033(3) 0.004(2) 0.008(2) 0.001(3)
C2 0.036(3) 0.026(3) 0.033(3) 0.001(2) 0.006(3) 0.001(2)
C3 0.039(3) 0.019(3) 0.023(3) 0.000(2) 0.008(2) 0.002(2)
C4 0.038(3) 0.025(3) 0.028(3) 0.001(2) 0.008(3) -0.003(3)
C5 0.045(4) 0.036(3) 0.029(3) -0.002(3) 0.008(3) 0.011(3)
C6 0.045(4) 0.042(4) 0.028(3) -0.002(3) -0.005(3) 0.002(3)
C7 0.052(4) 0.034(3) 0.038(4) -0.003(3) 0.006(3) 0.001(3)
C8 0.065(5) 0.043(4) 0.050(5) -0.004(3) 0.022(4) -0.007(4)
C9 0.034(3) 0.022(3) 0.027(3) -0.005(2) 0.012(2) -0.002(2)
C10 0.028(3) 0.018(3) 0.032(3) -0.003(2) 0.006(2) -0.005(2)
C11 0.036(3) 0.025(3) 0.037(3) -0.011(2) 0.012(3) -0.003(3)
C12 0.028(3) 0.025(3) 0.023(3) 0.001(2) 0.002(2) 0.001(2)
C13 0.037(3) 0.031(3) 0.029(3) -0.006(3) 0.005(3) 0.000(3)
C14 0.038(3) 0.037(4) 0.030(3) 0.001(3) 0.006(3) 0.000(3)
C15 0.048(4) 0.053(4) 0.035(4) 0.006(3) 0.008(3) -0.013(3)
C16 0.050(4) 0.061(5) 0.048(5) 0.002(4) -0.002(4) -0.016(4)

loop_
_atom_site_label
_atom_site_type_symbol
_atom_site_fract_x
_atom_site_fract_y
_atom_site_fract_z
_atom_site_U_iso_or_equiv
_atom_site_thermal_displace_type
_atom_site_occupancy
_atom_site_calc_flag
S1 S -0.00481(9) 0.5780(2) 0.14373(6) 0.0329(4) Uani 1 d
S2 S -0.17771(9) 1.1716(2) 0.21397(6) 0.0352(4) Uani 1 d
N1 N -0.1762(3) 0.7870(6) 0.1084(2) 0.0279(10) Uani 1 d
N2 N -0.0049(3) 0.9743(6) 0.2433(2) 0.0290(10) Uani 1 d
C1 C -0.0174(3) 0.0975(8) 0.0156(2) 0.0298(12) Uani 1 d
C2 C -0.0467(3) 0.2695(9) 0.0430(2) 0.0317(13) Uani 1 d
C3 C -0.0782(3) 0.4704(8) 0.0776(2) 0.0265(11) Uani 1 d
C4 C -0.1660(3) 0.6035(8) 0.0658(2) 0.0300(12) Uani 1 d
C5 C -0.2467(4) 0.5590(11) 0.0124(2) 0.0363(14) Uani 1 d
H5A H -0.2136(29) 0.5126(72) -0.0239(18) 0.037(13) Uiso 1 d
H5B H -0.2835(30) 0.7154(78) 0.0027(18) 0.032(13) Uiso 1 d
C6 C -0.3204(4) 0.3511(11) 0.0228(2) 0.0399(14) Uani 1 d
H6A H -0.3717(31) 0.3142(73) -0.0151(19) 0.038(13) Uiso 1 d
H6B H -0.2760(35) 0.1823(90) 0.0368(21) 0.065(16) Uiso 1 d
C7 C -0.3791(4) 0.4201(10) 0.0709(2) 0.0413(14) Uani 1 d
H7A H -0.3285(28) 0.4674(69) 0.1099(18) 0.028(12) Uiso 1 d
H7B H -0.4208(38) 0.5850(104) 0.0580(23) 0.085(20) Uiso 1 d
C8 C -0.4488(5) 0.2073(12) 0.0809(3) 0.051(2) Uani 1 d
H8A H -0.4876(40) 0.2464(100) 0.1109(24) 0.079(21) Uiso 1 d
H8B H -0.4116(40) 0.0428(111) 0.0906(25) 0.091(23) Uiso 1 d
H8C H -0.4999(33) 0.1692(77) 0.0426(20) 0.043(15) Uiso 1 d
C9 C -0.0976(3) 0.7926(8) 0.1511(2) 0.0267(11) Uani 1 d
C10 C -0.0851(3) 0.9633(8) 0.2023(2) 0.0262(11) Uani 1 d
C11 C -0.1020(4) 1.2736(9) 0.2778(2) 0.0319(13) Uani 1 d
H11 H -0.1257(27) 1.4195(75) 0.3003(17) 0.030(12) Uiso 1 d
C12 C -0.0133(3) 1.1542(8) 0.2870(2) 0.0261(11) Uani 1 d
C13 C 0.0731(4) 1.2042(10) 0.3359(2) 0.0322(13) Uani 1 d
H13A H 0.1019(29) 1.0404(78) 0.3524(18) 0.036(14) Uiso 1 d
H13B H 0.0506(27) 1.2837(68) 0.3679(17) 0.018(12) Uiso 1 d
C14 C 0.1482(4) 1.3874(11) 0.3171(2) 0.0352(13) Uani 1 d
H14A H 0.1779(29) 1.3053(75) 0.2824(19) 0.036(13) Uiso 1 d
H14B H 0.1224(29) 1.5345(78) 0.2980(18) 0.030(14) Uiso 1 d
C15 C 0.2317(4) 1.4593(13) 0.3676(3) 0.045(2) Uani 1 d
H15A H 0.2056(32) 1.5190(82) 0.3996(21) 0.044(16) Uiso 1 d
H15B H 0.2605(34) 1.2918(88) 0.3855(21) 0.061(17) Uiso 1 d
C16 C 0.3044(5) 1.6432(14) 0.3489(3) 0.054(2) Uani 1 d
H16A H 0.3330(36) 1.5248(94) 0.3168(23) 0.072(19) Uiso 1 d
H16B H 0.3470(33) 1.6902(82) 0.3810(20) 0.040(16) Uiso 1 d
H16C H 0.2675(35) 1.8150(97) 0.3313(22) 0.069(18) Uiso 1 d

loop_
_atom_type_symbol
_atom_type_description
_atom_type_scat_dispersion_real
_atom_type_scat_dispersion_imag
_atom_type_scat_source
C C 0.0033 0.0016 'International Tables Vol C Tables 4.2.6.8 and 6.1.1.4'
H H 0.0000 0.0000 'International Tables Vol C Tables 4.2.6.8 and 6.1.1.4'
N N 0.0061 0.0033 'International Tables Vol C Tables 4.2.6.8 and 6.1.1.4'
S S 0.1246 0.1234 'International Tables Vol C Tables 4.2.6.8 and 6.1.1.4'

loop_
_geom_angle_atom_site_label_1
_geom_angle_atom_site_label_2
_geom_angle_atom_site_label_3
_geom_angle
_geom_angle_site_symmetry_3
C9 S1 C3 88.2(2) .
C11 S2 C10 88.4(2) .
C9 N1 C4 110.5(4) .
C10 N2 C12 111.2(4) .
C2 C1 C1 179.2(6) 3
C1 C2 C3 177.5(5) .
C4 C3 C2 127.7(4) .
C4 C3 S1 110.8(3) .
C2 C3 S1 121.5(4) .
C3 C4 N1 114.4(4) .
C3 C4 C5 124.9(4) .
N1 C4 C5 120.7(4) .
C4 C5 C6 113.5(4) .
C7 C6 C5 113.8(4) .
C8 C7 C6 112.1(5) .
N1 C9 C10 124.2(4) .
N1 C9 S1 116.1(3) .
C10 C9 S1 119.7(3) .
N2 C10 C9 123.6(4) .
N2 C10 S2 114.7(3) .
C9 C10 S2 121.8(3) .
C12 C11 S2 112.3(4) .
C11 C12 N2 113.5(4) .
C11 C12 C13 127.4(4) .
N2 C12 C13 119.0(4) .
C12 C13 C14 113.2(4) .
C15 C14 C13 114.0(4) .
C16 C15 C14 113.6(5) .

loop_
_geom_bond_atom_site_label_1
_geom_bond_atom_site_label_2
_geom_bond_distance
_geom_bond_site_symmetry_2
S1 C9 1.728(4) .
S1 C3 1.729(4) .
S2 C11 1.697(5) .
S2 C10 1.730(4) .
N1 C9 1.307(5) .
N1 C4 1.379(5) .
N2 C10 1.301(5) .
N2 C12 1.379(5) .
C1 C2 1.199(5) .
C1 C1 1.372(9) 3
C2 C3 1.420(6) .
C3 C4 1.376(6) .
C4 C5 1.495(6) .
C5 C6 1.530(7) .
C6 C7 1.516(7) .
C7 C8 1.509(7) .
C9 C10 1.441(6) .
C11 C12 1.351(6) .
C12 C13 1.487(6) .
C13 C14 1.523(7) .
C14 C15 1.506(7) .
C15 C16 1.503(8) .
